data_2238266
loop_
_publ_author_name
'Benaouida, Mohamed Amine'
'Benosmane, Ali'
'Bouguerria, Hassiba'
'Bouaoud, Salah Eddine'
'Merazig, Hocine'

_publ_section_title
;
 Bis{1-[(<i>E</i>)-(2-chlorophenyl)diazenyl]naphthalen-2-olato}copper(II)
;
_journal_coeditor_code SU2613
_journal_issue 7
_journal_name_full 'Acta Crystallographica Section E'
_journal_page_first m405
_journal_paper_doi 10.1107/S1600536813016681
_journal_volume 69
_journal_year 2013
_chemical_formula_iupac '[Cu (C16 H10 Cl N2 O)2]'
_chemical_formula_moiety 'C32 H20 Cl2 Cu N4 O2'
_chemical_formula_structural 'C32 H20 Cl2 Cu N4 O2'
_chemical_formula_sum 'C32 H20 Cl2 Cu N4 O2'
_chemical_formula_weight 626.99
_chemical_name_systematic
;
Bis{1-[(<i>E</i>)-(2-chlorophenyl)diazenyl]naphthalen-2-olato}copper(II)
;
_space_group_IT_number 14
_symmetry_cell_setting monoclinic
_symmetry_space_group_name_Hall '-P 2ybc'
_symmetry_space_group_name_H-M 'P 1 21/c 1'
_atom_sites_solution_hydrogens geom
_atom_sites_solution_primary direct
_atom_sites_solution_secondary difmap
_cell_angle_alpha 90
_cell_angle_beta 111.941(2)
_cell_angle_gamma 90
_cell_formula_units_Z 2
_cell_length_a 10.2218(4)
_cell_length_b 7.8348(3)
_cell_length_c 17.5678(6)
_cell_measurement_temperature 273
_cell_volume 1305.03(9)
_computing_cell_refinement 'SAINT (Bruker, 2006)'
_computing_data_collection 'APEX2 (Bruker, 2006)'
_computing_data_reduction 'SAINT (Bruker, 2006)'
_computing_molecular_graphics 'ORTEP-3 for Windows (Farrugia, 2012) and Mercury (Macrae <i>et al.</i>, 2008)'
_computing_publication_material 'WinGX (Farrugia, 2012)'
_computing_structure_refinement 'SHELXL97 (Sheldrick, 2008)'
_computing_structure_solution 'SHELXS97 (Sheldrick, 2008)'
_diffrn_ambient_temperature 273
_diffrn_measured_fraction_theta_full 0.995
_diffrn_measured_fraction_theta_max 0.995
_diffrn_measurement_device_type 'Bruker APEXII CCD'
_diffrn_measurement_method 'phi and omega scans'
_diffrn_radiation_monochromator graphite
_diffrn_radiation_source 'sealed tube'
_diffrn_radiation_type MoK\a
_diffrn_radiation_wavelength 0.71073
_diffrn_reflns_av_R_equivalents 0.0301
_diffrn_reflns_av_sigmaI/netI 0.0306
_diffrn_reflns_limit_h_max 12
_diffrn_reflns_limit_h_min -11
_diffrn_reflns_limit_k_max 9
_diffrn_reflns_limit_k_min -9
_diffrn_reflns_limit_l_max 20
_diffrn_reflns_limit_l_min -20
_diffrn_reflns_number 7327
_diffrn_reflns_theta_full 25.05
_diffrn_reflns_theta_max 25.05
_diffrn_reflns_theta_min 2.62
_exptl_absorpt_coefficient_mu 1.082
_exptl_absorpt_correction_type none
_exptl_crystal_colour black
_exptl_crystal_density_diffrn 1.595
_exptl_crystal_density_method 'Not Measured'
_exptl_crystal_description block
_exptl_crystal_F_000 638
_exptl_crystal_size_max 0.01
_exptl_crystal_size_mid 0.01
_exptl_crystal_size_min 0.01
_refine_diff_density_max 0.476
_refine_diff_density_min -0.275
_refine_ls_extinction_method none
_refine_ls_goodness_of_fit_ref 1.037
_refine_ls_hydrogen_treatment constr
_refine_ls_matrix_type full
_refine_ls_number_parameters 187
_refine_ls_number_reflns 2299
_refine_ls_number_restraints 0
_refine_ls_restrained_S_all 1.037
_refine_ls_R_factor_all 0.0421
_refine_ls_R_factor_gt 0.0336
_refine_ls_shift/su_max 0.000
_refine_ls_shift/su_mean 0.000
_refine_ls_structure_factor_coef Fsqd
_refine_ls_weighting_details 'calc w=1/[\s^2^(Fo^2^)+(0.0406P)^2^+0.9147P] where P=(Fo^2^+2Fc^2^)/3'
_refine_ls_weighting_scheme calc
_refine_ls_wR_factor_gt 0.0788
_refine_ls_wR_factor_ref 0.0822
_reflns_number_gt 1979
_reflns_number_total 2299
_reflns_threshold_expression I>2\s(I)
_cod_data_source_file su2613.cif
_cod_data_source_block I
_cod_original_sg_symbol_H-M 'P 21/c'
_cod_database_code 2238266
_cod_database_fobs_code 2238266

loop_
_symmetry_equiv_pos_site_id
_symmetry_equiv_pos_as_xyz
1 x,y,z
2 -x,1/2+y,1/2-z
3 -x,-y,-z
4 x,1/2-y,1/2+z

loop_
_atom_site_aniso_label
_atom_site_aniso_U_11
_atom_site_aniso_U_22
_atom_site_aniso_U_33
_atom_site_aniso_U_12
_atom_site_aniso_U_13
_atom_site_aniso_U_23
Cu1 0.0171(2) 0.0261(2) 0.0214(2) 0.0055(2) 0.0123(2) 0.0032(2)
Cl1 0.0429(4) 0.0302(4) 0.0314(4) 0.0010(3) 0.0235(3) -0.0026(3)
O1 0.0221(9) 0.0280(10) 0.0301(10) 0.0037(8) 0.0169(8) 0.0024(8)
N1 0.0169(10) 0.0304(12) 0.0199(10) 0.0027(9) 0.0101(9) 0.0008(9)
N2 0.0183(10) 0.0276(11) 0.0220(11) 0.0058(9) 0.0129(9) 0.0027(9)
C1 0.0155(12) 0.0287(13) 0.0224(13) 0.0061(10) 0.0099(11) 0.0058(11)
C2 0.0205(13) 0.0276(14) 0.0233(13) 0.0049(11) 0.0104(11) 0.0016(11)
C3 0.0289(15) 0.0391(16) 0.0200(13) 0.0039(12) 0.0131(12) 0.0059(12)
C4 0.0313(15) 0.0342(16) 0.0279(15) 0.0045(12) 0.0116(13) 0.0109(12)
C5 0.0294(15) 0.0260(14) 0.0306(15) 0.0067(12) 0.0096(13) 0.0055(12)
C6 0.0242(13) 0.0326(15) 0.0246(14) 0.0090(11) 0.0121(12) 0.0033(11)
C7 0.0139(12) 0.0304(13) 0.0190(12) -0.0001(11) 0.0074(10) -0.0008(11)
C8 0.0153(12) 0.0322(14) 0.0181(12) 0.0000(11) 0.0062(10) -0.0008(11)
C9 0.0265(14) 0.0269(14) 0.0297(14) -0.0013(11) 0.0117(12) 0.0000(12)
C10 0.0288(15) 0.0426(16) 0.0252(14) -0.0069(13) 0.0164(12) 0.0021(13)
C11 0.0185(12) 0.0432(16) 0.0201(12) -0.0012(12) 0.0091(11) -0.0018(13)
C12 0.0232(14) 0.0547(19) 0.0226(14) -0.0019(13) 0.0147(12) -0.0012(13)
C13 0.0254(15) 0.060(2) 0.0304(15) 0.0014(14) 0.0193(13) -0.0092(15)
C14 0.0283(15) 0.0435(17) 0.0368(16) 0.0055(13) 0.0179(13) -0.0092(14)
C15 0.0231(14) 0.0393(16) 0.0274(14) 0.0040(12) 0.0139(12) -0.0019(13)
C16 0.0150(12) 0.0364(15) 0.0176(12) -0.0006(11) 0.0070(11) -0.0040(11)

loop_
_atom_site_type_symbol
_atom_site_label
_atom_site_fract_x
_atom_site_fract_y
_atom_site_fract_z
_atom_site_U_iso_or_equiv
_atom_site_thermal_displace_type
_atom_site_calc_flag
_atom_site_refinement_flags
_atom_site_occupancy
Cu Cu1 1.00000 0.00000 0.50000 0.02010(10) Uani . . 1.000
Cl Cl1 0.86221(8) 0.03646(8) 0.30754(4) 0.0321(2) Uani . . 1.000
O O1 0.87383(17) -0.1495(2) 0.52340(10) 0.0247(6) Uani . . 1.000
N N1 0.7529(2) 0.1928(3) 0.49516(12) 0.0215(6) Uani . . 1.000
N N2 0.8458(2) 0.1667(3) 0.46293(12) 0.0211(6) Uani . . 1.000
C C1 0.8501(2) 0.2972(3) 0.40751(15) 0.0214(7) Uani . . 1.000
C C2 0.8675(3) 0.2510(3) 0.33477(15) 0.0232(8) Uani . . 1.000
C C3 0.8873(3) 0.3725(4) 0.28366(16) 0.0282(8) Uani . . 1.000
C C4 0.8913(3) 0.5422(4) 0.30481(17) 0.0310(9) Uani . . 1.000
C C5 0.8705(3) 0.5902(3) 0.37502(16) 0.0291(8) Uani . . 1.000
C C6 0.8498(3) 0.4678(3) 0.42576(16) 0.0263(8) Uani . . 1.000
C C7 0.7306(2) 0.0731(3) 0.54482(15) 0.0207(7) Uani . . 1.000
C C8 0.7818(3) -0.0968(3) 0.55231(15) 0.0219(7) Uani . . 1.000
C C9 0.7262(3) -0.2196(3) 0.59274(16) 0.0274(8) Uani . . 1.000
C C10 0.6318(3) -0.1733(4) 0.62659(16) 0.0304(9) Uani . . 1.000
C C11 0.5848(3) -0.0025(4) 0.62456(16) 0.0267(8) Uani . . 1.000
C C12 0.4917(3) 0.0451(4) 0.66382(16) 0.0317(9) Uani . . 1.000
C C13 0.4493(3) 0.2096(4) 0.66213(17) 0.0360(10) Uani . . 1.000
C C14 0.4949(3) 0.3334(4) 0.62085(17) 0.0345(9) Uani . . 1.000
C C15 0.5854(3) 0.2909(4) 0.58222(16) 0.0286(8) Uani . . 1.000
C C16 0.6323(2) 0.1228(3) 0.58341(15) 0.0227(8) Uani . . 1.000
H H3 0.89790 0.34050 0.23530 0.0340 Uiso calc R 1.000
H H4 0.90820 0.62490 0.27160 0.0370 Uiso calc R 1.000
H H5 0.87050 0.70520 0.38810 0.0350 Uiso calc R 1.000
H H6 0.83550 0.50100 0.47290 0.0310 Uiso calc R 1.000
H H9 0.75520 -0.33280 0.59580 0.0330 Uiso calc R 1.000
H H10 0.59690 -0.25620 0.65190 0.0360 Uiso calc R 1.000
H H12 0.45960 -0.03700 0.69090 0.0380 Uiso calc R 1.000
H H13 0.38930 0.23990 0.68870 0.0430 Uiso calc R 1.000
H H14 0.46410 0.44550 0.61940 0.0410 Uiso calc R 1.000
H H15 0.61560 0.37480 0.55510 0.0340 Uiso calc R 1.000

loop_
_atom_type_symbol
_atom_type_description
_atom_type_scat_dispersion_real
_atom_type_scat_dispersion_imag
_atom_type_scat_source
O O 0.0106 0.0060 'International Tables Vol C Tables 4.2.6.8 and 6.1.1.4'
N N 0.0061 0.0033 'International Tables Vol C Tables 4.2.6.8 and 6.1.1.4'
Cu Cu 0.3201 1.2651 'International Tables Vol C Tables 4.2.6.8 and 6.1.1.4'
Cl Cl 0.1484 0.1585 'International Tables Vol C Tables 4.2.6.8 and 6.1.1.4'
H H 0.0000 0.0000 'International Tables Vol C Tables 4.2.6.8 and 6.1.1.4'
C C 0.0033 0.0016 'International Tables Vol C Tables 4.2.6.8 and 6.1.1.4'

loop_
_geom_angle_atom_site_label_1
_geom_angle_atom_site_label_2
_geom_angle_atom_site_label_3
_geom_angle_site_symmetry_1
_geom_angle_site_symmetry_3
_geom_angle
_geom_angle_publ_flag
Cl1 Cu1 O1 . . 102.76(5) no
Cl1 Cu1 N2 . . 66.55(6) no
Cl1 Cu1 Cl1 . 3_756 180.00 no
Cl1 Cu1 O1 . 3_756 77.24(5) no
Cl1 Cu1 N2 . 3_756 113.45(6) no
O1 Cu1 N2 . . 87.48(8) no
Cl1 Cu1 O1 3_756 . 77.24(5) no
O1 Cu1 O1 . 3_756 180.00 no
O1 Cu1 N2 . 3_756 92.52(8) no
Cl1 Cu1 N2 3_756 . 113.45(6) no
O1 Cu1 N2 3_756 . 92.52(8) no
N2 Cu1 N2 . 3_756 180.00 no
Cl1 Cu1 O1 3_756 3_756 102.76(5) no
Cl1 Cu1 N2 3_756 3_756 66.55(6) no
O1 Cu1 N2 3_756 3_756 87.48(8) no
Cu1 Cl1 C2 . . 80.64(8) no
Cu1 O1 C8 . . 122.78(15) no
N2 N1 C7 . . 120.0(2) no
Cu1 N2 N1 . . 126.26(17) no
Cu1 N2 C1 . . 118.61(16) no
N1 N2 C1 . . 113.7(2) no
N2 C1 C2 . . 119.0(2) no
N2 C1 C6 . . 122.4(2) no
C2 C1 C6 . . 118.4(2) no
Cl1 C2 C1 . . 119.85(19) no
Cl1 C2 C3 . . 119.1(2) no
C1 C2 C3 . . 121.1(2) no
C2 C3 C4 . . 119.3(3) no
C3 C4 C5 . . 120.4(3) no
C4 C5 C6 . . 120.0(2) no
C1 C6 C5 . . 120.8(2) no
N1 C7 C8 . . 124.3(2) no
N1 C7 C16 . . 115.1(2) no
C8 C7 C16 . . 120.1(2) no
O1 C8 C7 . . 124.1(2) no
O1 C8 C9 . . 117.5(2) no
C7 C8 C9 . . 118.4(3) no
C8 C9 C10 . . 121.0(2) no
C9 C10 C11 . . 122.0(3) no
C10 C11 C12 . . 121.2(3) no
C10 C11 C16 . . 119.5(3) no
C12 C11 C16 . . 119.3(3) no
C11 C12 C13 . . 120.4(3) no
C12 C13 C14 . . 120.5(3) no
C13 C14 C15 . . 120.4(3) no
C14 C15 C16 . . 120.7(3) no
C7 C16 C11 . . 118.8(2) no
C7 C16 C15 . . 122.4(2) no
C11 C16 C15 . . 118.8(2) no
C2 C3 H3 . . 120.00 no
C4 C3 H3 . . 120.00 no
C3 C4 H4 . . 120.00 no
C5 C4 H4 . . 120.00 no
C4 C5 H5 . . 120.00 no
C6 C5 H5 . . 120.00 no
C1 C6 H6 . . 120.00 no
C5 C6 H6 . . 120.00 no
C8 C9 H9 . . 119.00 no
C10 C9 H9 . . 120.00 no
C9 C10 H10 . . 119.00 no
C11 C10 H10 . . 119.00 no
C11 C12 H12 . . 120.00 no
C13 C12 H12 . . 120.00 no
C12 C13 H13 . . 120.00 no
C14 C13 H13 . . 120.00 no
C13 C14 H14 . . 120.00 no
C15 C14 H14 . . 120.00 no
C14 C15 H15 . . 120.00 no
C16 C15 H15 . . 120.00 no

loop_
_geom_bond_atom_site_label_1
_geom_bond_atom_site_label_2
_geom_bond_site_symmetry_2
_geom_bond_distance
_geom_bond_publ_flag
Cu1 Cl1 . 3.1525(7) no
Cu1 O1 . 1.8975(17) no
Cu1 N2 . 1.961(2) no
Cu1 Cl1 3_756 3.1525(7) no
Cu1 O1 3_756 1.8975(17) no
Cu1 N2 3_756 1.961(2) no
Cl1 C2 . 1.743(2) no
O1 C8 . 1.292(4) no
N1 N2 . 1.291(3) no
N1 C7 . 1.357(3) no
N2 C1 . 1.424(3) no
C1 C2 . 1.402(4) no
C1 C6 . 1.375(3) no
C2 C3 . 1.375(4) no
C3 C4 . 1.377(4) no
C4 C5 . 1.380(4) no
C5 C6 . 1.378(4) no
C7 C8 . 1.418(3) no
C7 C16 . 1.459(3) no
C8 C9 . 1.434(4) no
C9 C10 . 1.358(4) no
C10 C11 . 1.418(4) no
C11 C12 . 1.418(4) no
C11 C16 . 1.409(4) no
C12 C13 . 1.357(4) no
C13 C14 . 1.392(4) no
C14 C15 . 1.377(4) no
C15 C16 . 1.399(4) no
C3 H3 . 0.9300 no
C4 H4 . 0.9300 no
C5 H5 . 0.9300 no
C6 H6 . 0.9300 no
C9 H9 . 0.9300 no
C10 H10 . 0.9300 no
C12 H12 . 0.9300 no
C13 H13 . 0.9300 no
C14 H14 . 0.9300 no
C15 H15 . 0.9300 no

loop_
_geom_hbond_atom_site_label_D
_geom_hbond_atom_site_label_H
_geom_hbond_atom_site_label_A
_geom_hbond_site_symmetry_A
_geom_hbond_distance_DH
_geom_hbond_distance_HA
_geom_hbond_distance_DA
_geom_hbond_angle_DHA
_geom_hbond_publ_flag
C5 H5 O1 1_565 0.93 2.62 3.300(3) 130 yes
C5 H5 Cl1 1_565 0.93 2.94 3.682(3) 138 yes

loop_
_geom_torsion_atom_site_label_1
_geom_torsion_atom_site_label_2
_geom_torsion_atom_site_label_3
_geom_torsion_atom_site_label_4
_geom_torsion_site_symmetry_1
_geom_torsion
_geom_torsion_publ_flag
O1 Cu1 Cl1 C2 . 123.11(12) no
N2 Cu1 Cl1 C2 . 41.58(13) no
O1 Cu1 Cl1 C2 3_756 -56.89(12) no
N2 Cu1 Cl1 C2 3_756 -138.42(13) no
Cl1 Cu1 O1 C8 . -102.24(18) no
N2 Cu1 O1 C8 . -36.98(19) no
Cl1 Cu1 O1 C8 3_756 77.76(18) no
N2 Cu1 O1 C8 3_756 143.03(19) no
Cl1 Cu1 N2 N1 . 142.2(2) no
Cl1 Cu1 N2 C1 . -52.32(16) no
O1 Cu1 N2 N1 . 37.1(2) no
O1 Cu1 N2 C1 . -157.39(18) no
Cl1 Cu1 N2 N1 3_756 -37.8(2) no
Cl1 Cu1 N2 C1 3_756 127.68(16) no
O1 Cu1 N2 N1 3_756 -142.9(2) no
O1 Cu1 N2 C1 3_756 22.61(18) no
Cu1 Cl1 C2 C1 . -33.3(2) no
Cu1 Cl1 C2 C3 . 147.4(3) no
Cu1 O1 C8 C7 . 21.9(3) no
Cu1 O1 C8 C9 . -159.62(18) no
C7 N1 N2 Cu1 . -18.4(3) no
C7 N1 N2 C1 . 175.5(2) no
N2 N1 C7 C8 . -13.2(4) no
N2 N1 C7 C16 . 174.8(2) no
Cu1 N2 C1 C2 . 53.1(3) no
Cu1 N2 C1 C6 . -121.3(2) no
N1 N2 C1 C2 . -139.7(2) no
N1 N2 C1 C6 . 46.0(3) no
N2 C1 C2 Cl1 . 7.7(3) no
N2 C1 C2 C3 . -173.0(3) no
C6 C1 C2 Cl1 . -177.7(2) no
C6 C1 C2 C3 . 1.6(4) no
N2 C1 C6 C5 . 172.4(3) no
C2 C1 C6 C5 . -2.0(4) no
Cl1 C2 C3 C4 . 179.9(2) no
C1 C2 C3 C4 . 0.6(5) no
C2 C3 C4 C5 . -2.4(5) no
C3 C4 C5 C6 . 2.0(5) no
C4 C5 C6 C1 . 0.3(5) no
N1 C7 C8 O1 . 11.7(4) no
N1 C7 C8 C9 . -166.8(2) no
C16 C7 C8 O1 . -176.7(2) no
C16 C7 C8 C9 . 4.8(4) no
N1 C7 C16 C11 . 169.5(2) no
N1 C7 C16 C15 . -11.7(3) no
C8 C7 C16 C11 . -2.9(4) no
C8 C7 C16 C15 . 176.0(2) no
O1 C8 C9 C10 . 178.3(2) no
C7 C8 C9 C10 . -3.1(4) no
C8 C9 C10 C11 . -0.7(4) no
C9 C10 C11 C12 . -176.8(3) no
C9 C10 C11 C16 . 2.7(4) no
C10 C11 C12 C13 . 179.1(3) no
C16 C11 C12 C13 . -0.3(4) no
C10 C11 C16 C7 . -0.8(4) no
C10 C11 C16 C15 . -179.8(3) no
C12 C11 C16 C7 . 178.6(2) no
C12 C11 C16 C15 . -0.3(4) no
C11 C12 C13 C14 . 1.0(4) no
C12 C13 C14 C15 . -1.0(4) no
C13 C14 C15 C16 . 0.4(4) no
C14 C15 C16 C7 . -178.6(3) no
C14 C15 C16 C11 . 0.3(4) no
